data_4069555
loop_
_publ_author_name
'Tenza, Kenny'
'Hanton, Martin J.'
'Slawin, Alexandra M. Z.'

_publ_section_title
;
 Ethylene Oligomerization Using First-Row Transition Metal Complexes
 Featuring Heterocyclic Variants of Bis(imino)pyridine Ligands
;
_journal_issue 16
_journal_name_full Organometallics
_journal_page_first 4852
_journal_paper_doi 10.1021/om900280j
_journal_volume 28
_journal_year 2009
_chemical_formula_moiety 'C19 H17 Br2 Fe N3 S.C7 H8'
_chemical_formula_sum 'C26 H25 Br2 Fe N3 S'
_chemical_formula_weight 627.22
_chemical_name_systematic
; 
 ? 
;
_space_group_IT_number 15
_symmetry_cell_setting monoclinic
_symmetry_space_group_name_Hall '-I 2ya'
_symmetry_space_group_name_H-M 'I 1 2/a 1'
_atom_sites_solution_hydrogens geom
_atom_sites_solution_primary direct
_atom_sites_solution_secondary difmap
_audit_creation_method SHELXL-97
_cell_angle_alpha 90.00
_cell_angle_beta 94.205(4)
_cell_angle_gamma 90.00
_cell_formula_units_Z 4
_cell_length_a 15.844(3)
_cell_length_b 8.5836(17)
_cell_length_c 18.715(4)
_cell_measurement_reflns_used 3519
_cell_measurement_temperature 93(2)
_cell_measurement_theta_max 27.9444
_cell_measurement_theta_min 2.6117
_cell_volume 2538.4(9)
_computing_cell_refinement 'CrystalClear (Rigaku Corp., 2004)'
_computing_data_collection 'CrystalClear (Rigaku Corp., 2004)'
_computing_data_reduction 'CrystalClear (Rigaku Corp., 2004)'
_computing_molecular_graphics 'Bruker SHELXTL'
_computing_publication_material 'Bruker SHELXTL'
_computing_structure_refinement 'SHELXL-97 (Sheldrick, 1997)'
_computing_structure_solution 'SHELXS-97 (Sheldrick, 1990)'
_diffrn_ambient_temperature 93(2)
_diffrn_detector_area_resol_mean 0.83
_diffrn_measured_fraction_theta_full 0.967
_diffrn_measured_fraction_theta_max 0.965
_diffrn_measurement_device_type CCD
_diffrn_measurement_method dtprofit.ref
_diffrn_radiation_monochromator confocal
_diffrn_radiation_source 'rotating anode'
_diffrn_radiation_type MoK\a
_diffrn_radiation_wavelength 0.71073
_diffrn_reflns_av_R_equivalents 0.0531
_diffrn_reflns_av_sigmaI/netI 0.0299
_diffrn_reflns_limit_h_max 19
_diffrn_reflns_limit_h_min -18
_diffrn_reflns_limit_k_max 10
_diffrn_reflns_limit_k_min -10
_diffrn_reflns_limit_l_max 21
_diffrn_reflns_limit_l_min -22
_diffrn_reflns_number 11536
_diffrn_reflns_theta_full 25.00
_diffrn_reflns_theta_max 25.35
_diffrn_reflns_theta_min 2.61
_exptl_absorpt_coefficient_mu 3.844
_exptl_absorpt_correction_T_max 1.0000
_exptl_absorpt_correction_T_min 0.8473
_exptl_absorpt_correction_type multi-scan
_exptl_crystal_colour Green
_exptl_crystal_density_diffrn 1.641
_exptl_crystal_density_method 'not measured'
_exptl_crystal_description Prism
_exptl_crystal_F_000 1256
_exptl_crystal_size_max 0.0200
_exptl_crystal_size_mid 0.0200
_exptl_crystal_size_min 0.0200
_refine_diff_density_max 0.547
_refine_diff_density_min -0.608
_refine_diff_density_rms 0.073
_refine_ls_extinction_method none
_refine_ls_goodness_of_fit_ref 0.938
_refine_ls_hydrogen_treatment constr
_refine_ls_matrix_type full
_refine_ls_number_parameters 158
_refine_ls_number_reflns 2238
_refine_ls_number_restraints 0
_refine_ls_restrained_S_all 0.938
_refine_ls_R_factor_all 0.0293
_refine_ls_R_factor_gt 0.0273
_refine_ls_shift/su_max 0.009
_refine_ls_shift/su_mean 0.002
_refine_ls_structure_factor_coef Fsqd
_refine_ls_weighting_details 'calc w=1/[\s^2^(Fo^2^)+(0.0522P)^2^+3.3883P] where P=(Fo^2^+2Fc^2^)/3'
_refine_ls_weighting_scheme calc
_refine_ls_wR_factor_gt 0.0718
_refine_ls_wR_factor_ref 0.0740
_reflns_number_gt 2087
_reflns_number_total 2238
_reflns_threshold_expression >2sigma(I)
_cod_data_source_file om900280j_si_002.cif
_cod_data_source_block sasol125
_cod_depositor_comments
;
The following automatic conversions were performed:

'_symmetry_cell_setting' value 'Monoclinic' changed to 'monoclinic'
according to /home/saulius/struct/CIF-dictionaries/cif_core.dic
dictionary named 'cif_core.dic' version 2.4.2 from 2011-04-26.

Automatic conversion script
Id: cif_fix_values 1715 2011-07-08 13:25:40Z adriana 
;
_cod_original_cell_volume 2538.3(9)
_cod_original_sg_symbol_H-M I2/a
_cod_database_code 4069555

loop_
_symmetry_equiv_pos_as_xyz
'x, y, z'
'-x+1/2, y, -z'
'x+1/2, y+1/2, z+1/2'
'-x+1, y+1/2, -z+1/2'
'-x, -y, -z'
'x-1/2, -y, z'
'-x+1/2, -y+1/2, -z+1/2'
'x, -y+1/2, z+1/2'

loop_
_atom_site_label
_atom_site_type_symbol
_atom_site_fract_x
_atom_site_fract_y
_atom_site_fract_z
_atom_site_U_iso_or_equiv
_atom_site_adp_type
_atom_site_occupancy
_atom_site_symmetry_multiplicity
_atom_site_calc_flag
_atom_site_refinement_flags
_atom_site_disorder_group
Br1 Br 0.674760(14) 0.29606(3) 0.405080(12) 0.02716(12) Uani 1 1 d . .
Fe1 Fe 0.7500 0.14685(5) 0.5000 0.01698(14) Uani 1 2 d S .
N1 N 0.85703(11) 0.0615(2) 0.43271(9) 0.0191(4) Uani 1 1 d . .
N8 N 0.7500 -0.0920(3) 0.5000 0.0184(5) Uani 1 2 d S .
C1 C 0.90535(14) 0.1704(3) 0.39484(12) 0.0208(5) Uani 1 1 d . .
C2 C 0.89764(15) 0.1799(3) 0.32040(13) 0.0254(5) Uani 1 1 d . .
H2A H 0.8637 0.1070 0.2931 0.031 Uiso 1 1 calc R .
C3 C 0.94011(16) 0.2970(3) 0.28654(14) 0.0282(5) Uani 1 1 d . .
H3A H 0.9349 0.3041 0.2358 0.034 Uiso 1 1 calc R .
C4 C 0.98989(15) 0.4035(3) 0.32581(14) 0.0299(5) Uani 1 1 d . .
H4A H 1.0189 0.4827 0.3020 0.036 Uiso 1 1 calc R .
C5 C 0.99737(15) 0.3946(3) 0.39998(14) 0.0300(5) Uani 1 1 d . .
H5A H 1.0317 0.4673 0.4271 0.036 Uiso 1 1 calc R .
C6 C 0.95432(15) 0.2783(3) 0.43468(13) 0.0253(5) Uani 1 1 d . .
H6A H 0.9585 0.2730 0.4855 0.030 Uiso 1 1 calc R .
C7 C 0.86411(14) -0.0868(3) 0.42397(11) 0.0202(4) Uani 1 1 d . .
C8 C 0.80388(15) -0.1772(3) 0.46512(12) 0.0208(5) Uani 1 1 d . .
C9 C 0.92367(16) -0.1711(3) 0.37901(13) 0.0272(5) Uani 1 1 d . .
H9A H 0.8951 -0.1942 0.3320 0.041 Uiso 1 1 calc R .
H9B H 0.9417 -0.2686 0.4027 0.041 Uiso 1 1 calc R .
H9C H 0.9733 -0.1056 0.3729 0.041 Uiso 1 1 calc R .
S8 S 0.79642(7) -0.36369(11) 0.47533(5) 0.0276(17) Uani 0.50 1 d P 1
C10 C 0.79642(7) -0.36369(11) 0.47533(5) 0.043(9) Uiso 0.50 1 d P 2
H10A H 0.8304 -0.4468 0.4600 0.051 Uiso 0.50 1 calc PR 2
C11 C 0.7894(2) -0.1670(4) 0.19894(18) 0.0492(9) Uani 1 1 d . .
H11A H 0.8169 -0.1100 0.1639 0.059 Uiso 1 1 calc R .
C12 C 0.73371(19) -0.0929(4) 0.23940(17) 0.0521(9) Uani 1 1 d . .
H12A H 0.7222 0.0148 0.2320 0.062 Uiso 1 1 calc R .
C13 C 0.6934(2) -0.1751(4) 0.29191(18) 0.0514(9) Uani 1 1 d . .
C14 C 0.6399(3) -0.1087(6) 0.3311(3) 0.0262(10) Uani 0.50 1 d P .
H14A H 0.5847 -0.1017 0.3042 0.039 Uiso 0.50 1 calc PR .
H14B H 0.6600 -0.0038 0.3442 0.039 Uiso 0.50 1 calc PR .
H14C H 0.6347 -0.1703 0.3747 0.039 Uiso 0.50 1 calc PR .

loop_
_atom_site_aniso_label
_atom_site_aniso_U_11
_atom_site_aniso_U_22
_atom_site_aniso_U_33
_atom_site_aniso_U_23
_atom_site_aniso_U_13
_atom_site_aniso_U_12
Br1 0.02817(17) 0.02640(17) 0.02703(17) 0.01000(9) 0.00276(11) 0.00460(9)
Fe1 0.0213(2) 0.0103(2) 0.0198(2) 0.000 0.00437(18) 0.000
N1 0.0194(9) 0.0208(9) 0.0171(8) -0.0023(7) 0.0012(7) 0.0012(7)
N8 0.0238(13) 0.0126(12) 0.0182(12) 0.000 -0.0013(10) 0.000
C1 0.0176(10) 0.0218(11) 0.0237(11) -0.0017(9) 0.0062(9) 0.0026(9)
C2 0.0245(12) 0.0298(12) 0.0225(12) -0.0048(10) 0.0049(9) -0.0012(10)
C3 0.0284(13) 0.0345(14) 0.0227(12) 0.0018(10) 0.0077(10) 0.0015(10)
C4 0.0262(12) 0.0302(13) 0.0347(13) 0.0035(11) 0.0123(10) -0.0013(10)
C5 0.0236(11) 0.0297(13) 0.0372(14) -0.0054(11) 0.0056(10) -0.0058(10)
C6 0.0258(12) 0.0274(12) 0.0231(12) -0.0059(9) 0.0035(10) -0.0025(9)
C7 0.0222(10) 0.0227(11) 0.0151(10) -0.0030(8) -0.0023(8) 0.0041(9)
C8 0.0267(11) 0.0179(10) 0.0173(10) -0.0030(8) -0.0023(9) 0.0051(9)
C9 0.0295(13) 0.0269(12) 0.0254(12) -0.0039(10) 0.0036(10) 0.0095(10)
S8 0.045(2) 0.0170(15) 0.0216(16) -0.0037(4) 0.0095(6) -0.0074(5)
C11 0.0363(16) 0.062(2) 0.0462(18) 0.0327(16) -0.0202(14) -0.0251(15)
C12 0.0367(16) 0.064(2) 0.0518(18) 0.0338(17) -0.0207(14) -0.0271(15)
C13 0.0365(16) 0.070(2) 0.0444(17) 0.0202(16) -0.0205(14) -0.0234(15)
C14 0.025(2) 0.026(2) 0.027(2) -0.002(2) -0.0025(19) -0.0030(19)

loop_
_atom_type_symbol
_atom_type_description
_atom_type_scat_dispersion_real
_atom_type_scat_dispersion_imag
_atom_type_scat_source
C C 0.0033 0.0016 'International Tables Vol C Tables 4.2.6.8 and 6.1.1.4'
H H 0.0000 0.0000 'International Tables Vol C Tables 4.2.6.8 and 6.1.1.4'
N N 0.0061 0.0033 'International Tables Vol C Tables 4.2.6.8 and 6.1.1.4'
S S 0.1246 0.1234 'International Tables Vol C Tables 4.2.6.8 and 6.1.1.4'
Fe Fe 0.3463 0.8444 'International Tables Vol C Tables 4.2.6.8 and 6.1.1.4'
Br Br -0.2901 2.4595 'International Tables Vol C Tables 4.2.6.8 and 6.1.1.4'

loop_
_geom_angle_atom_site_label_1
_geom_angle_atom_site_label_2
_geom_angle_atom_site_label_3
_geom_angle
_geom_angle_site_symmetry_1
_geom_angle_site_symmetry_3
N8 Fe1 N1 71.46(5) . .
N8 Fe1 N1 71.46(5) . 2_656
N1 Fe1 N1 142.93(9) . 2_656
N8 Fe1 Br1 121.805(12) . 2_656
N1 Fe1 Br1 103.05(5) . 2_656
N1 Fe1 Br1 96.27(5) 2_656 2_656
N8 Fe1 Br1 121.803(12) . .
N1 Fe1 Br1 96.27(5) . .
N1 Fe1 Br1 103.05(5) 2_656 .
Br1 Fe1 Br1 116.39(2) 2_656 .
C7 N1 C1 121.89(18) . .
C7 N1 Fe1 117.23(15) . .
C1 N1 Fe1 120.36(14) . .
C8 N8 C8 113.4(3) . 2_656
C8 N8 Fe1 123.31(13) . .
C8 N8 Fe1 123.31(13) 2_656 .
C6 C1 C2 120.2(2) . .
C6 C1 N1 117.9(2) . .
C2 C1 N1 121.6(2) . .
C3 C2 C1 119.3(2) . .
C3 C2 H2A 120.4 . .
C1 C2 H2A 120.4 . .
C4 C3 C2 120.8(2) . .
C4 C3 H3A 119.6 . .
C2 C3 H3A 119.6 . .
C3 C4 C5 119.9(2) . .
C3 C4 H4A 120.0 . .
C5 C4 H4A 120.0 . .
C4 C5 C6 119.8(2) . .
C4 C5 H5A 120.1 . .
C6 C5 H5A 120.1 . .
C1 C6 C5 120.0(2) . .
C1 C6 H6A 120.0 . .
C5 C6 H6A 120.0 . .
N1 C7 C8 112.57(19) . .
N1 C7 C9 127.8(2) . .
C8 C7 C9 119.6(2) . .
N8 C8 C7 115.3(2) . .
N8 C8 C10 115.50(18) . .
C7 C8 C10 129.21(18) . .
N8 C8 S8 115.50(18) . .
C7 C8 S8 129.21(18) . .
C10 C8 S8 0.00(8) . .
C7 C9 H9A 109.5 . .
C7 C9 H9B 109.5 . .
H9A C9 H9B 109.5 . .
C7 C9 H9C 109.5 . .
H9A C9 H9C 109.5 . .
H9B C9 H9C 109.5 . .
C8 S8 S8 97.50(9) . 2_656
C8 C10 C10 97.50(9) . 2_656
C8 C10 H10A 131.2 . .
C10 C10 H10A 131.2 2_656 .
C12 C11 C13 121.1(3) . 7_645
C12 C11 H11A 119.5 . .
C13 C11 H11A 119.5 7_645 .
C11 C12 C13 120.1(3) . .
C11 C12 H12A 120.0 . .
C13 C12 H12A 120.0 . .
C14 C13 C11 119.4(4) . 7_645
C14 C13 C12 121.8(4) . .
C11 C13 C12 118.8(4) 7_645 .
C13 C14 H14A 109.5 . .
C13 C14 H14B 109.5 . .
H14A C14 H14B 109.5 . .
C13 C14 H14C 109.5 . .
H14A C14 H14C 109.5 . .
H14B C14 H14C 109.5 . .

loop_
_geom_bond_atom_site_label_1
_geom_bond_atom_site_label_2
_geom_bond_distance
_geom_bond_site_symmetry_2
Br1 Fe1 2.4303(4) .
Fe1 N8 2.050(3) .
Fe1 N1 2.3046(18) .
Fe1 N1 2.3047(18) 2_656
Fe1 Br1 2.4303(4) 2_656
N1 C7 1.290(3) .
N1 C1 1.429(3) .
N8 C8 1.331(3) .
N8 C8 1.331(3) 2_656
C1 C6 1.390(3) .
C1 C2 1.392(3) .
C2 C3 1.388(3) .
C2 H2A 0.9500 .
C3 C4 1.383(4) .
C3 H3A 0.9500 .
C4 C5 1.386(4) .
C4 H4A 0.9500 .
C5 C6 1.395(3) .
C5 H5A 0.9500 .
C6 H6A 0.9500 .
C7 C8 1.487(3) .
C7 C9 1.496(3) .
C8 C10 1.618(2) .
C8 S8 1.618(2) .
C9 H9A 0.9800 .
C9 H9B 0.9800 .
C9 H9C 0.9800 .
S8 S8 1.793(2) 2_656
C10 C10 1.793(2) 2_656
C10 H10A 0.9500 .
C11 C12 1.362(5) .
C11 C13 1.390(5) 7_645
C11 H11A 0.9500 .
C12 C13 1.401(4) .
C12 H12A 0.9500 .
C13 C14 1.293(6) .
C13 C11 1.390(5) 7_645
C14 H14A 0.9800 .
C14 H14B 0.9800 .
C14 H14C 0.9800 .

loop_
_geom_torsion_atom_site_label_1
_geom_torsion_atom_site_label_2
_geom_torsion_atom_site_label_3
_geom_torsion_atom_site_label_4
_geom_torsion
_geom_torsion_site_symmetry_1
_geom_torsion_site_symmetry_4
N8 Fe1 N1 C7 3.11(14) . .
N1 Fe1 N1 C7 3.11(14) 2_656 .
Br1 Fe1 N1 C7 122.64(15) 2_656 .
Br1 Fe1 N1 C7 -118.38(15) . .
N8 Fe1 N1 C1 174.95(16) . .
N1 Fe1 N1 C1 174.95(16) 2_656 .
Br1 Fe1 N1 C1 -65.52(15) 2_656 .
Br1 Fe1 N1 C1 53.46(15) . .
N1 Fe1 N8 C8 -0.75(12) . .
N1 Fe1 N8 C8 179.25(12) 2_656 .
Br1 Fe1 N8 C8 -94.90(12) 2_656 .
Br1 Fe1 N8 C8 85.10(12) . .
N1 Fe1 N8 C8 179.25(12) . 2_656
N1 Fe1 N8 C8 -0.75(12) 2_656 2_656
Br1 Fe1 N8 C8 85.10(12) 2_656 2_656
Br1 Fe1 N8 C8 -94.90(12) . 2_656
C7 N1 C1 C6 -124.8(2) . .
Fe1 N1 C1 C6 63.7(2) . .
C7 N1 C1 C2 61.6(3) . .
Fe1 N1 C1 C2 -109.9(2) . .
C6 C1 C2 C3 0.7(4) . .
N1 C1 C2 C3 174.2(2) . .
C1 C2 C3 C4 0.2(4) . .
C2 C3 C4 C5 -0.4(4) . .
C3 C4 C5 C6 -0.3(4) . .
C2 C1 C6 C5 -1.4(4) . .
N1 C1 C6 C5 -175.0(2) . .
C4 C5 C6 C1 1.1(4) . .
C1 N1 C7 C8 -176.27(19) . .
Fe1 N1 C7 C8 -4.6(2) . .
C1 N1 C7 C9 3.7(3) . .
Fe1 N1 C7 C9 175.44(18) . .
C8 N8 C8 C7 178.7(2) 2_656 .
Fe1 N8 C8 C7 -1.3(2) . .
C8 N8 C8 C10 -3.03(8) 2_656 .
Fe1 N8 C8 C10 176.97(8) . .
C8 N8 C8 S8 -3.03(8) 2_656 .
Fe1 N8 C8 S8 176.97(8) . .
N1 C7 C8 N8 3.9(3) . .
C9 C7 C8 N8 -176.07(18) . .
N1 C7 C8 C10 -174.08(18) . .
C9 C7 C8 C10 5.9(3) . .
N1 C7 C8 S8 -174.08(18) . .
C9 C7 C8 S8 5.9(3) . .
N8 C8 S8 S8 6.65(18) . 2_656
C7 C8 S8 S8 -175.3(2) . 2_656
C10 C8 S8 S8 0(66) . 2_656
N8 C8 C10 C10 6.65(18) . 2_656
C7 C8 C10 C10 -175.3(2) . 2_656
S8 C8 C10 C10 0(66) . 2_656
C13 C11 C12 C13 0.8(5) 7_645 .
C11 C12 C13 C14 -179.7(3) . .
C11 C12 C13 C11 -0.8(5) . 7_645
